data_4334166
loop_
_publ_author_name
'Daniel Rosario-Amorin'
'Sabrina Ouizem'
'Diane A. Dickie'
'Yufeng Wen'
'Robert T. Paine'
'Jian Gao'
'John K. Grey'
'Ana de Bettencourt-Dias'
'Benjamin P. Hay'
'Laetitia H. Delmau'

_publ_section_title
;
 Synthesis, Lanthanide Coordination Chemistry, and Liquid-Liquid
 Extraction Performance of CMPO-Decorated Pyridine and Pyridine N-Oxide
 Platforms
;
_journal_name_full 'Inorganic Chemistry'
_journal_page_first 3063
_journal_page_last 3083
_journal_paper_doi 10.1021/ic3025342
_journal_volume 52
_journal_year 2013
_chemical_formula_sum 'C47 H52 Cl2 N4 O6 P2'
_chemical_formula_weight 901.77
_space_group_IT_number 2
_symmetry_cell_setting triclinic
_symmetry_space_group_name_Hall '-P 1'
_symmetry_space_group_name_H-M 'P -1'
_atom_sites_solution_hydrogens geom
_atom_sites_solution_primary direct
_atom_sites_solution_secondary difmap
_audit_creation_method SHELXL-97
_cell_angle_alpha 101.122(4)
_cell_angle_beta 90.588(4)
_cell_angle_gamma 99.922(4)
_cell_formula_units_Z 4
_cell_length_a 11.9000(8)
_cell_length_b 19.5305(13)
_cell_length_c 20.4598(13)
_cell_measurement_reflns_used 3897
_cell_measurement_temperature 173(2)
_cell_measurement_theta_max 21.72
_cell_measurement_theta_min 2.52
_cell_volume 4591.4(5)
_computing_cell_refinement 'Bruker SAINT'
_computing_data_collection 'Bruker APEX2'
_computing_data_reduction 'Bruker SAINT'
_computing_molecular_graphics 'Bruker SHELXTL'
_computing_publication_material 'Bruker SHELXTL'
_computing_structure_refinement 'SHELXL-97 (Sheldrick, 2008)'
_computing_structure_solution 'SHELXS-97 (Sheldrick, 2008)'
_diffrn_ambient_temperature 173(2)
_diffrn_measured_fraction_theta_full 0.999
_diffrn_measured_fraction_theta_max 0.999
_diffrn_measurement_device_type 'Bruker APEX-II CCD'
_diffrn_measurement_method '\f and \w scans'
_diffrn_radiation_monochromator graphite
_diffrn_radiation_source 'fine-focus sealed tube'
_diffrn_radiation_type MoK\a
_diffrn_radiation_wavelength 0.71073
_diffrn_reflns_av_R_equivalents 0.0743
_diffrn_reflns_av_sigmaI/netI 0.1180
_diffrn_reflns_limit_h_max 14
_diffrn_reflns_limit_h_min -14
_diffrn_reflns_limit_k_max 24
_diffrn_reflns_limit_k_min -24
_diffrn_reflns_limit_l_max 25
_diffrn_reflns_limit_l_min -24
_diffrn_reflns_number 43055
_diffrn_reflns_theta_full 26.37
_diffrn_reflns_theta_max 26.37
_diffrn_reflns_theta_min 2.20
_exptl_absorpt_coefficient_mu 0.263
_exptl_absorpt_correction_T_max 0.9691
_exptl_absorpt_correction_T_min 0.8765
_exptl_absorpt_correction_type multi-scan
_exptl_absorpt_process_details 'Bruker, SADABS'
_exptl_crystal_colour colourless
_exptl_crystal_density_diffrn 1.305
_exptl_crystal_description rod
_exptl_crystal_F_000 1896
_exptl_crystal_size_max 0.51
_exptl_crystal_size_mid 0.17
_exptl_crystal_size_min 0.12
_refine_diff_density_max 0.813
_refine_diff_density_min -0.864
_refine_diff_density_rms 0.071
_refine_ls_extinction_method none
_refine_ls_goodness_of_fit_ref 1.026
_refine_ls_hydrogen_treatment constr
_refine_ls_matrix_type full
_refine_ls_number_parameters 1117
_refine_ls_number_reflns 18761
_refine_ls_number_restraints 0
_refine_ls_restrained_S_all 1.026
_refine_ls_R_factor_all 0.1419
_refine_ls_R_factor_gt 0.0705
_refine_ls_shift/su_max 0.002
_refine_ls_shift/su_mean 0.000
_refine_ls_structure_factor_coef Fsqd
_refine_ls_weighting_details 'calc w=1/[\s^2^(Fo^2^)+(0.0851P)^2^+0.1947P] where P=(Fo^2^+2Fc^2^)/3'
_refine_ls_weighting_scheme calc
_refine_ls_wR_factor_gt 0.1612
_refine_ls_wR_factor_ref 0.1935
_reflns_number_gt 10368
_reflns_number_total 18761
_reflns_threshold_expression >2sigma(I)
_cod_data_source_file ic3025342_si_001_01.cif
_cod_data_source_block rprd315_0m_Ligand_7
_cod_depositor_comments
;
The following automatic conversions were performed:

data name '_iucr_refine_instruction_details' was replaced with
'_iucr_refine_instructions_details' as specified in the replacement
file 'data/replacement-values/replacement_tags.lst'.

Automatic conversion script
Id: cif_correct_tags 9268 2022-04-12 08:56:07Z antanas 
;
_cod_database_code 4334166

loop_
_symmetry_equiv_pos_as_xyz
'x, y, z'
'-x, -y, -z'

loop_
_atom_site_label
_atom_site_type_symbol
_atom_site_fract_x
_atom_site_fract_y
_atom_site_fract_z
_atom_site_U_iso_or_equiv
_atom_site_adp_type
_atom_site_occupancy
_atom_site_symmetry_multiplicity
_atom_site_calc_flag
_atom_site_refinement_flags
_atom_site_disorder_assembly
_atom_site_disorder_group
P1 P 0.23655(8) 0.21027(5) 0.16162(5) 0.0233(2) Uani 1 1 d . . .
P2 P 0.91376(8) 0.22821(5) 0.63629(5) 0.0235(2) Uani 1 1 d . . .
P3 P 0.59388(8) 0.79533(5) 0.34242(5) 0.0219(2) Uani 1 1 d . . .
P4 P 0.73706(8) 0.22040(5) 0.12757(5) 0.0224(2) Uani 1 1 d . . .
O1 O 0.4200(3) 0.08224(16) 0.24150(15) 0.0440(8) Uani 1 1 d . . .
O2 O 0.1148(2) 0.21660(14) 0.16935(13) 0.0316(6) Uani 1 1 d . . .
O3 O 0.2218(2) 0.26490(16) 0.32115(13) 0.0379(7) Uani 1 1 d . . .
O4 O 0.7203(2) 0.24146(15) 0.47634(13) 0.0379(7) Uani 1 1 d . . .
O5 O 1.0400(2) 0.23419(14) 0.63669(13) 0.0311(6) Uani 1 1 d . . .
O6 O 0.9827(2) 0.39808(15) 0.63267(14) 0.0383(7) Uani 1 1 d . . .
O7 O 0.8736(2) 0.95966(15) 0.35339(14) 0.0363(7) Uani 1 1 d . . .
O8 O 0.4703(2) 0.79817(14) 0.33662(13) 0.0304(6) Uani 1 1 d . . .
O9 O 0.5677(2) 0.86220(15) 0.20963(12) 0.0324(7) Uani 1 1 d . . .
O10 O 0.9327(2) 0.12923(16) -0.02068(14) 0.0438(8) Uani 1 1 d . . .
O11 O 0.6130(2) 0.22100(14) 0.11888(12) 0.0277(6) Uani 1 1 d . . .
O12 O 0.7468(2) 0.32355(14) 0.02370(13) 0.0323(7) Uani 1 1 d . . .
N1 N 0.3129(3) 0.07345(18) 0.25683(16) 0.0331(8) Uani 1 1 d . . .
N2 N 0.4137(3) 0.29093(18) 0.31857(15) 0.0325(8) Uani 1 1 d . . .
N3 N 0.8304(3) 0.25529(17) 0.46759(16) 0.0313(8) Uani 1 1 d . . .
N4 N 0.7955(3) 0.39567(17) 0.65054(16) 0.0310(8) Uani 1 1 d . . .
N5 N 0.7753(3) 0.98098(17) 0.35752(15) 0.0264(7) Uani 1 1 d . . .
N6 N 0.7300(3) 0.81974(17) 0.18500(14) 0.0283(8) Uani 1 1 d . . .
N7 N 0.8270(3) 0.12596(18) -0.04036(16) 0.0317(8) Uani 1 1 d . . .
N8 N 0.9375(3) 0.34147(18) 0.04462(16) 0.0312(8) Uani 1 1 d . . .
C1 C 0.2664(5) 0.0124(2) 0.2770(2) 0.0451(12) Uani 1 1 d . . .
H1A H 0.3129 -0.0220 0.2799 0.054 Uiso 1 1 calc R . .
C2 C 0.1558(5) -0.0003(3) 0.2929(2) 0.0517(14) Uani 1 1 d . . .
H2A H 0.1255 -0.0430 0.3070 0.062 Uiso 1 1 calc R . .
C3 C 0.0868(4) 0.0489(3) 0.2886(2) 0.0495(13) Uani 1 1 d . . .
H3A H 0.0086 0.0398 0.2989 0.059 Uiso 1 1 calc R . .
C4 C 0.1332(4) 0.1116(2) 0.26913(19) 0.0352(10) Uani 1 1 d . . .
H4A H 0.0869 0.1462 0.2666 0.042 Uiso 1 1 calc R . .
C5 C 0.2469(3) 0.1241(2) 0.25337(17) 0.0264(9) Uani 1 1 d . . .
C6 C 0.3072(3) 0.19171(19) 0.23539(17) 0.0229(8) Uani 1 1 d . . .
H6A H 0.3874 0.1864 0.2247 0.027 Uiso 1 1 calc R . .
C7 C 0.3107(3) 0.2536(2) 0.29519(18) 0.0270(9) Uani 1 1 d . . .
C8 C 0.4174(4) 0.3441(3) 0.3814(2) 0.0511(13) Uani 1 1 d . . .
H8A H 0.3582 0.3263 0.4106 0.061 Uiso 1 1 calc R . .
H8B H 0.4927 0.3501 0.4048 0.061 Uiso 1 1 calc R . .
C9 C 0.3989(7) 0.4129(3) 0.3698(3) 0.091(2) Uani 1 1 d . . .
H9A H 0.4042 0.4464 0.4125 0.137 Uiso 1 1 calc R . .
H9B H 0.3229 0.4077 0.3485 0.137 Uiso 1 1 calc R . .
H9C H 0.4570 0.4306 0.3407 0.137 Uiso 1 1 calc R . .
C10 C 0.5227(3) 0.2879(2) 0.2865(2) 0.0384(11) Uani 1 1 d . . .
H10A H 0.5675 0.3365 0.2925 0.046 Uiso 1 1 calc R . .
H10B H 0.5077 0.2695 0.2381 0.046 Uiso 1 1 calc R . .
C11 C 0.5932(4) 0.2412(3) 0.3144(2) 0.0497(13) Uani 1 1 d . . .
H11A H 0.6666 0.2431 0.2929 0.075 Uiso 1 1 calc R . .
H11B H 0.5518 0.1922 0.3056 0.075 Uiso 1 1 calc R . .
H11C H 0.6066 0.2582 0.3626 0.075 Uiso 1 1 calc R . .
C12 C 0.3235(3) 0.2916(2) 0.14884(18) 0.0256(9) Uani 1 1 d . . .
C13 C 0.3009(4) 0.3551(2) 0.1848(2) 0.0372(10) Uani 1 1 d . . .
H13A H 0.2388 0.3552 0.2136 0.045 Uiso 1 1 calc R . .
C14 C 0.3686(4) 0.4182(2) 0.1787(2) 0.0490(13) Uani 1 1 d . . .
H14A H 0.3537 0.4617 0.2039 0.059 Uiso 1 1 calc R . .
C15 C 0.4578(4) 0.4184(2) 0.1362(2) 0.0444(12) Uani 1 1 d . . .
H15A H 0.5036 0.4621 0.1318 0.053 Uiso 1 1 calc R . .
C16 C 0.4805(3) 0.3560(2) 0.1004(2) 0.0339(10) Uani 1 1 d . . .
H16A H 0.5420 0.3562 0.0712 0.041 Uiso 1 1 calc R . .
C17 C 0.4140(3) 0.2932(2) 0.10693(19) 0.0288(9) Uani 1 1 d . . .
H17A H 0.4304 0.2499 0.0822 0.035 Uiso 1 1 calc R . .
C18 C 0.2572(3) 0.1396(2) 0.09466(17) 0.0239(8) Uani 1 1 d . . .
C19 C 0.3618(3) 0.1166(2) 0.08438(19) 0.0282(9) Uani 1 1 d . . .
H19A H 0.4252 0.1368 0.1147 0.034 Uiso 1 1 calc R . .
C20 C 0.3723(4) 0.0644(2) 0.02977(19) 0.0335(10) Uani 1 1 d . . .
H20A H 0.4440 0.0498 0.0219 0.040 Uiso 1 1 calc R . .
C21 C 0.2797(4) 0.0332(2) -0.0135(2) 0.0404(11) Uani 1 1 d . . .
H21A H 0.2874 -0.0030 -0.0506 0.048 Uiso 1 1 calc R . .
C22 C 0.1754(4) 0.0551(2) -0.0025(2) 0.0408(11) Uani 1 1 d . . .
H22A H 0.1112 0.0329 -0.0316 0.049 Uiso 1 1 calc R . .
C23 C 0.1643(3) 0.1086(2) 0.05024(19) 0.0318(10) Uani 1 1 d . . .
H23A H 0.0933 0.1245 0.0565 0.038 Uiso 1 1 calc R . .
C24 C 0.8688(4) 0.2452(2) 0.4047(2) 0.0391(11) Uani 1 1 d . . .
H24A H 0.8156 0.2280 0.3678 0.047 Uiso 1 1 calc R . .
C25 C 0.9828(4) 0.2594(2) 0.3937(2) 0.0416(12) Uani 1 1 d . . .
H25A H 1.0079 0.2512 0.3494 0.050 Uiso 1 1 calc R . .
C26 C 1.0618(4) 0.2856(2) 0.4462(2) 0.0403(11) Uani 1 1 d . . .
H26A H 1.1409 0.2967 0.4388 0.048 Uiso 1 1 calc R . .
C27 C 1.0220(4) 0.2952(2) 0.5099(2) 0.0332(10) Uani 1 1 d . . .
H27A H 1.0751 0.3127 0.5468 0.040 Uiso 1 1 calc R . .
C28 C 0.9071(3) 0.2799(2) 0.52143(18) 0.0277(9) Uani 1 1 d . . .
C29 C 0.8586(3) 0.28842(19) 0.58958(17) 0.0229(8) Uani 1 1 d . . .
H29A H 0.7738 0.2736 0.5838 0.028 Uiso 1 1 calc R . .
C30 C 0.8839(3) 0.3652(2) 0.62606(18) 0.0265(9) Uani 1 1 d . . .
C31 C 0.8206(4) 0.4698(2) 0.6853(2) 0.0376(10) Uani 1 1 d . . .
H31A H 0.7518 0.4915 0.6830 0.045 Uiso 1 1 calc R . .
H31B H 0.8821 0.4960 0.6627 0.045 Uiso 1 1 calc R . .
C32 C 0.8572(5) 0.4763(3) 0.7571(2) 0.0515(13) Uani 1 1 d . . .
H32A H 0.8664 0.5260 0.7799 0.077 Uiso 1 1 calc R . .
H32B H 0.9300 0.4597 0.7595 0.077 Uiso 1 1 calc R . .
H32C H 0.7990 0.4474 0.7787 0.077 Uiso 1 1 calc R . .
C33 C 0.6753(4) 0.3612(2) 0.6483(2) 0.0412(11) Uani 1 1 d . . .
H33A H 0.6404 0.3806 0.6900 0.049 Uiso 1 1 calc R . .
H33B H 0.6718 0.3098 0.6463 0.049 Uiso 1 1 calc R . .
C34 C 0.6069(4) 0.3713(3) 0.5899(3) 0.0582(14) Uani 1 1 d . . .
H34A H 0.5266 0.3502 0.5929 0.087 Uiso 1 1 calc R . .
H34B H 0.6363 0.3481 0.5484 0.087 Uiso 1 1 calc R . .
H34C H 0.6131 0.4220 0.5904 0.087 Uiso 1 1 calc R . .
C35 C 0.8403(3) 0.1417(2) 0.59480(17) 0.0246(8) Uani 1 1 d . . .
C36 C 0.9056(3) 0.0893(2) 0.57373(18) 0.0277(9) Uani 1 1 d . . .
H36A H 0.9861 0.0995 0.5820 0.033 Uiso 1 1 calc R . .
C37 C 0.8533(4) 0.0227(2) 0.5409(2) 0.0347(10) Uani 1 1 d . . .
H37A H 0.8981 -0.0126 0.5261 0.042 Uiso 1 1 calc R . .
C38 C 0.7369(4) 0.0073(2) 0.52957(19) 0.0337(10) Uani 1 1 d . . .
H38A H 0.7016 -0.0389 0.5075 0.040 Uiso 1 1 calc R . .
C39 C 0.6707(4) 0.0585(2) 0.54997(19) 0.0318(10) Uani 1 1 d . . .
H39A H 0.5902 0.0474 0.5420 0.038 Uiso 1 1 calc R . .
C40 C 0.7217(3) 0.1257(2) 0.58192(18) 0.0268(9) Uani 1 1 d . . .
H40A H 0.6764 0.1612 0.5952 0.032 Uiso 1 1 calc R . .
C41 C 0.8646(3) 0.2490(2) 0.71972(17) 0.0250(9) Uani 1 1 d . . .
C42 C 0.7607(4) 0.2173(2) 0.74049(19) 0.0352(10) Uani 1 1 d . . .
H42A H 0.7098 0.1834 0.7093 0.042 Uiso 1 1 calc R . .
C43 C 0.7308(4) 0.2347(3) 0.8062(2) 0.0437(12) Uani 1 1 d . . .
H43A H 0.6595 0.2131 0.8198 0.052 Uiso 1 1 calc R . .
C44 C 0.8052(5) 0.2834(3) 0.8515(2) 0.0514(14) Uani 1 1 d . . .
H44A H 0.7850 0.2954 0.8966 0.062 Uiso 1 1 calc R . .
C45 C 0.9087(5) 0.3148(2) 0.8319(2) 0.0472(13) Uani 1 1 d . . .
H45A H 0.9595 0.3482 0.8635 0.057 Uiso 1 1 calc R . .
C46 C 0.9393(4) 0.2980(2) 0.7662(2) 0.0374(10) Uani 1 1 d . . .
H46A H 1.0108 0.3197 0.7529 0.045 Uiso 1 1 calc R . .
C47 C 0.7724(4) 1.0499(2) 0.38381(19) 0.0339(10) Uani 1 1 d . . .
H47A H 0.8419 1.0812 0.3992 0.041 Uiso 1 1 calc R . .
C48 C 0.6718(4) 1.0758(2) 0.38885(19) 0.0357(10) Uani 1 1 d . . .
H48A H 0.6718 1.1244 0.4072 0.043 Uiso 1 1 calc R . .
C49 C 0.5697(4) 1.0296(2) 0.36653(19) 0.0334(10) Uani 1 1 d . . .
H49A H 0.4990 1.0461 0.3695 0.040 Uiso 1 1 calc R . .
C50 C 0.5731(3) 0.9601(2) 0.34031(19) 0.0301(9) Uani 1 1 d . . .
H50A H 0.5039 0.9283 0.3254 0.036 Uiso 1 1 calc R . .
C51 C 0.6760(3) 0.93526(19) 0.33514(17) 0.0219(8) Uani 1 1 d . . .
C52 C 0.6873(3) 0.86088(18) 0.30378(17) 0.0213(8) Uani 1 1 d . . .
H52A H 0.7683 0.8552 0.3102 0.026 Uiso 1 1 calc R . .
C53 C 0.6567(3) 0.8468(2) 0.22770(18) 0.0266(9) Uani 1 1 d . . .
C54 C 0.6998(4) 0.8114(2) 0.11364(19) 0.0398(11) Uani 1 1 d . . .
H54A H 0.7700 0.8118 0.0881 0.048 Uiso 1 1 calc R . .
H54B H 0.6649 0.8521 0.1066 0.048 Uiso 1 1 calc R . .
C55 C 0.6175(5) 0.7435(3) 0.0877(2) 0.0603(15) Uani 1 1 d . . .
H55A H 0.5997 0.7398 0.0401 0.090 Uiso 1 1 calc R . .
H55B H 0.5470 0.7434 0.1121 0.090 Uiso 1 1 calc R . .
H55C H 0.6521 0.7030 0.0939 0.090 Uiso 1 1 calc R . .
C56 C 0.8387(3) 0.7985(2) 0.2011(2) 0.0325(10) Uani 1 1 d . . .
H56A H 0.8460 0.7540 0.1702 0.039 Uiso 1 1 calc R . .
H56B H 0.8371 0.7890 0.2469 0.039 Uiso 1 1 calc R . .
C57 C 0.9418(4) 0.8545(2) 0.1963(2) 0.0457(12) Uani 1 1 d . . .
H57A H 1.0116 0.8371 0.2057 0.069 Uiso 1 1 calc R . .
H57B H 0.9375 0.8979 0.2288 0.069 Uiso 1 1 calc R . .
H57C H 0.9432 0.8648 0.1512 0.069 Uiso 1 1 calc R . .
C58 C 0.6254(3) 0.7115(2) 0.30002(18) 0.0251(9) Uani 1 1 d . . .
C59 C 0.7162(3) 0.6815(2) 0.3182(2) 0.0291(9) Uani 1 1 d . . .
H59A H 0.7636 0.7044 0.3565 0.035 Uiso 1 1 calc R . .
C60 C 0.7377(4) 0.6187(2) 0.2808(2) 0.0410(11) Uani 1 1 d . . .
H60A H 0.8000 0.5986 0.2931 0.049 Uiso 1 1 calc R . .
C61 C 0.6682(5) 0.5850(2) 0.2254(2) 0.0509(13) Uani 1 1 d . . .
H61A H 0.6834 0.5420 0.1994 0.061 Uiso 1 1 calc R . .
C62 C 0.5767(5) 0.6134(2) 0.2074(2) 0.0497(13) Uani 1 1 d . . .
H62A H 0.5287 0.5897 0.1696 0.060 Uiso 1 1 calc R . .
C63 C 0.5550(4) 0.6765(2) 0.24460(19) 0.0364(10) Uani 1 1 d . . .
H63A H 0.4919 0.6959 0.2323 0.044 Uiso 1 1 calc R . .
C64 C 0.6454(3) 0.81178(19) 0.42805(17) 0.0231(8) Uani 1 1 d . . .
C65 C 0.5628(4) 0.8085(2) 0.47584(19) 0.0308(9) Uani 1 1 d . . .
H65A H 0.4839 0.7989 0.4628 0.037 Uiso 1 1 calc R . .
C66 C 0.5972(4) 0.8193(2) 0.5425(2) 0.0417(11) Uani 1 1 d . . .
H66A H 0.5417 0.8175 0.5755 0.050 Uiso 1 1 calc R . .
C67 C 0.7118(4) 0.8328(2) 0.5612(2) 0.0397(11) Uani 1 1 d . . .
H67A H 0.7348 0.8398 0.6070 0.048 Uiso 1 1 calc R . .
C68 C 0.7932(4) 0.8363(2) 0.5141(2) 0.0352(10) Uani 1 1 d . . .
H68A H 0.8718 0.8459 0.5276 0.042 Uiso 1 1 calc R . .
C69 C 0.7618(3) 0.82602(19) 0.44726(18) 0.0259(9) Uani 1 1 d . . .
H69A H 0.8182 0.8285 0.4148 0.031 Uiso 1 1 calc R . .
C70 C 0.7804(4) 0.0763(2) -0.0935(2) 0.0408(11) Uani 1 1 d . . .
H70A H 0.8256 0.0441 -0.1158 0.049 Uiso 1 1 calc R . .
C71 C 0.6706(4) 0.0709(2) -0.1160(2) 0.0412(11) Uani 1 1 d . . .
H71A H 0.6402 0.0355 -0.1535 0.049 Uiso 1 1 calc R . .
C72 C 0.6033(4) 0.1172(2) -0.0841(2) 0.0395(11) Uani 1 1 d . . .
H72A H 0.5267 0.1144 -0.0995 0.047 Uiso 1 1 calc R . .
C73 C 0.6494(3) 0.1671(2) -0.02993(19) 0.0320(10) Uani 1 1 d . . .
H73A H 0.6039 0.1990 -0.0075 0.038 Uiso 1 1 calc R . .
C74 C 0.7610(3) 0.1723(2) -0.00698(18) 0.0247(8) Uani 1 1 d . . .
C75 C 0.8183(3) 0.2260(2) 0.05196(18) 0.0251(9) Uani 1 1 d . . .
H75A H 0.8959 0.2152 0.0601 0.030 Uiso 1 1 calc R . .
C76 C 0.8328(3) 0.3012(2) 0.03904(17) 0.0243(8) Uani 1 1 d . . .
C77 C 0.9482(4) 0.4136(2) 0.0327(2) 0.0391(11) Uani 1 1 d . . .
H77A H 0.8947 0.4139 -0.0046 0.047 Uiso 1 1 calc R . .
H77B H 1.0267 0.4293 0.0193 0.047 Uiso 1 1 calc R . .
C78 C 0.9229(5) 0.4654(2) 0.0940(2) 0.0594(15) Uani 1 1 d . . .
H78A H 0.9318 0.5131 0.0840 0.089 Uiso 1 1 calc R . .
H78B H 0.9762 0.4656 0.1309 0.089 Uiso 1 1 calc R . .
H78C H 0.8445 0.4509 0.1066 0.089 Uiso 1 1 calc R . .
C79 C 1.0456(3) 0.3209(2) 0.0631(2) 0.0367(10) Uani 1 1 d . . .
H79A H 1.0288 0.2843 0.0909 0.044 Uiso 1 1 calc R . .
H79B H 1.0955 0.3627 0.0903 0.044 Uiso 1 1 calc R . .
C80 C 1.1082(4) 0.2921(3) 0.0026(2) 0.0534(13) Uani 1 1 d . . .
H80A H 1.1832 0.2846 0.0170 0.080 Uiso 1 1 calc R . .
H80B H 1.1182 0.3261 -0.0272 0.080 Uiso 1 1 calc R . .
H80C H 1.0638 0.2469 -0.0210 0.080 Uiso 1 1 calc R . .
C81 C 0.7617(3) 0.14012(19) 0.15205(17) 0.0218(8) Uani 1 1 d . . .
C82 C 0.8664(3) 0.1167(2) 0.14860(18) 0.0275(9) Uani 1 1 d . . .
H82A H 0.9307 0.1436 0.1326 0.033 Uiso 1 1 calc R . .
C83 C 0.8760(4) 0.0544(2) 0.16853(19) 0.0320(10) Uani 1 1 d . . .
H83A H 0.9471 0.0383 0.1656 0.038 Uiso 1 1 calc R . .
C84 C 0.7844(4) 0.0150(2) 0.19261(19) 0.0354(10) Uani 1 1 d . . .
H84A H 0.7923 -0.0277 0.2064 0.042 Uiso 1 1 calc R . .
C85 C 0.6802(4) 0.0380(2) 0.1967(2) 0.0353(10) Uani 1 1 d . . .
H85A H 0.6170 0.0112 0.2137 0.042 Uiso 1 1 calc R . .
C86 C 0.6681(3) 0.0999(2) 0.17620(18) 0.0283(9) Uani 1 1 d . . .
H86A H 0.5963 0.1151 0.1785 0.034 Uiso 1 1 calc R . .
C87 C 0.8051(3) 0.2964(2) 0.18805(17) 0.0244(8) Uani 1 1 d . . .
C88 C 0.9112(3) 0.3008(2) 0.22057(18) 0.0290(9) Uani 1 1 d . . .
H88A H 0.9524 0.2628 0.2106 0.035 Uiso 1 1 calc R . .
C89 C 0.9553(4) 0.3608(2) 0.2672(2) 0.0385(11) Uani 1 1 d . . .
H89A H 1.0273 0.3641 0.2892 0.046 Uiso 1 1 calc R . .
C90 C 0.8954(4) 0.4164(2) 0.2822(2) 0.0421(11) Uani 1 1 d . . .
H90A H 0.9260 0.4572 0.3148 0.051 Uiso 1 1 calc R . .
C91 C 0.7910(4) 0.4126(2) 0.2498(2) 0.0376(11) Uani 1 1 d . . .
H91A H 0.7503 0.4509 0.2598 0.045 Uiso 1 1 calc R . .
C92 C 0.7463(3) 0.3528(2) 0.20274(19) 0.0307(9) Uani 1 1 d . . .
H92A H 0.6750 0.3502 0.1803 0.037 Uiso 1 1 calc R . .
C93 C 0.8385(8) 0.5205(4) 0.4747(7) 0.180(5) Uani 1 1 d . . .
H93A H 0.9052 0.5425 0.4528 0.217 Uiso 1 1 calc R . .
H93B H 0.8465 0.5419 0.5229 0.217 Uiso 1 1 calc R . .
C94 C 0.6497(5) 0.4530(3) 0.9833(3) 0.0588(14) Uani 1 1 d . . .
H94A H 0.5679 0.4359 0.9699 0.071 Uiso 1 1 calc R A 1
H94B H 0.6762 0.4187 1.0070 0.071 Uiso 1 1 calc R A 1
Cl1 Cl 0.8372(5) 0.43470(19) 0.4648(2) 0.267(2) Uani 1 1 d . . .
Cl2 Cl 0.7097(3) 0.5387(3) 0.43979(18) 0.234(2) Uani 1 1 d . . .
Cl3 Cl 0.7305(10) 0.4596(4) 0.9111(3) 0.073(4) Uani 0.65(7) 1 d P B 1
Cl3A Cl 0.705(5) 0.451(2) 0.9069(11) 0.174(14) Uani 0.35(7) 1 d P B 2
Cl4 Cl 0.66691(15) 0.53625(9) 1.03580(8) 0.0837(5) Uani 1 1 d . B .

loop_
_atom_site_aniso_label
_atom_site_aniso_U_11
_atom_site_aniso_U_22
_atom_site_aniso_U_33
_atom_site_aniso_U_23
_atom_site_aniso_U_13
_atom_site_aniso_U_12
P1 0.0163(5) 0.0309(6) 0.0240(5) 0.0069(4) 0.0019(4) 0.0057(4)
P2 0.0162(5) 0.0304(6) 0.0237(5) 0.0043(4) 0.0015(4) 0.0049(4)
P3 0.0164(5) 0.0253(5) 0.0234(5) 0.0040(4) 0.0010(4) 0.0027(4)
P4 0.0166(5) 0.0273(5) 0.0243(5) 0.0071(4) 0.0019(4) 0.0044(4)
O1 0.0353(19) 0.0481(19) 0.055(2) 0.0191(16) 0.0070(15) 0.0161(15)
O2 0.0171(15) 0.0411(17) 0.0378(16) 0.0086(13) 0.0030(12) 0.0076(13)
O3 0.0246(17) 0.055(2) 0.0316(16) 0.0004(14) 0.0104(12) 0.0091(14)
O4 0.0271(17) 0.0491(19) 0.0322(16) -0.0004(14) -0.0027(12) 0.0017(14)
O5 0.0146(14) 0.0421(17) 0.0359(16) 0.0052(13) 0.0020(11) 0.0059(12)
O6 0.0242(17) 0.0356(17) 0.0499(18) 0.0007(14) 0.0008(13) -0.0003(13)
O7 0.0178(16) 0.0385(17) 0.0504(18) 0.0061(14) 0.0028(13) 0.0021(13)
O8 0.0166(15) 0.0383(16) 0.0358(16) 0.0056(13) -0.0004(11) 0.0056(12)
O9 0.0250(16) 0.0475(18) 0.0253(15) 0.0069(13) -0.0038(12) 0.0085(14)
O10 0.0278(18) 0.059(2) 0.0421(18) -0.0054(15) -0.0036(13) 0.0172(15)
O11 0.0133(14) 0.0351(16) 0.0355(15) 0.0088(12) 0.0005(11) 0.0049(12)
O12 0.0287(17) 0.0354(16) 0.0360(16) 0.0115(13) 0.0007(12) 0.0100(13)
N1 0.039(2) 0.033(2) 0.0283(19) 0.0077(15) -0.0001(16) 0.0068(17)
N2 0.025(2) 0.039(2) 0.0277(18) -0.0011(15) -0.0001(14) -0.0020(16)
N3 0.031(2) 0.035(2) 0.0284(19) 0.0039(15) 0.0010(15) 0.0100(16)
N4 0.0238(19) 0.0255(18) 0.041(2) 0.0021(15) 0.0090(15) 0.0022(15)
N5 0.0251(19) 0.0287(19) 0.0243(17) 0.0062(14) 0.0017(14) 0.0006(15)
N6 0.030(2) 0.037(2) 0.0198(17) 0.0069(14) 0.0033(14) 0.0107(16)
N7 0.029(2) 0.037(2) 0.0290(19) 0.0047(16) 0.0012(15) 0.0078(16)
N8 0.026(2) 0.038(2) 0.0313(19) 0.0149(16) -0.0004(14) 0.0019(16)
C1 0.068(4) 0.032(3) 0.033(3) 0.013(2) -0.014(2) -0.002(2)
C2 0.065(4) 0.047(3) 0.037(3) 0.021(2) -0.012(2) -0.020(3)
C3 0.040(3) 0.066(3) 0.034(3) 0.013(2) -0.002(2) -0.018(3)
C4 0.031(3) 0.046(3) 0.026(2) 0.0082(19) 0.0006(18) -0.004(2)
C5 0.028(2) 0.030(2) 0.0180(19) 0.0039(16) -0.0012(16) -0.0027(18)
C6 0.016(2) 0.029(2) 0.023(2) 0.0049(16) 0.0022(15) 0.0017(16)
C7 0.028(2) 0.031(2) 0.022(2) 0.0069(17) 0.0016(17) 0.0056(18)
C8 0.047(3) 0.053(3) 0.045(3) -0.006(2) 0.000(2) 0.005(3)
C9 0.137(7) 0.061(4) 0.072(4) -0.002(3) -0.009(4) 0.027(4)
C10 0.025(2) 0.054(3) 0.031(2) 0.007(2) 0.0016(18) -0.006(2)
C11 0.026(3) 0.090(4) 0.036(3) 0.018(3) 0.007(2) 0.013(3)
C12 0.023(2) 0.032(2) 0.024(2) 0.0072(17) 0.0006(16) 0.0100(18)
C13 0.039(3) 0.033(2) 0.041(3) 0.008(2) 0.013(2) 0.009(2)
C14 0.068(4) 0.029(3) 0.051(3) 0.005(2) 0.016(3) 0.013(2)
C15 0.046(3) 0.038(3) 0.050(3) 0.018(2) 0.003(2) -0.001(2)
C16 0.025(2) 0.040(3) 0.040(2) 0.016(2) 0.0036(18) 0.0051(19)
C17 0.026(2) 0.028(2) 0.034(2) 0.0098(18) 0.0018(17) 0.0052(18)
C18 0.020(2) 0.031(2) 0.0210(19) 0.0068(16) 0.0013(15) 0.0023(17)
C19 0.023(2) 0.032(2) 0.031(2) 0.0074(18) 0.0020(17) 0.0051(18)
C20 0.036(3) 0.034(2) 0.030(2) 0.0028(18) 0.0057(19) 0.009(2)
C21 0.047(3) 0.043(3) 0.028(2) -0.001(2) 0.005(2) 0.008(2)
C22 0.037(3) 0.050(3) 0.030(2) 0.001(2) -0.0048(19) 0.001(2)
C23 0.024(2) 0.043(3) 0.026(2) 0.0061(19) 0.0018(17) 0.0004(19)
C24 0.049(3) 0.048(3) 0.022(2) 0.0049(19) 0.0053(19) 0.016(2)
C25 0.053(3) 0.048(3) 0.033(2) 0.017(2) 0.017(2) 0.023(2)
C26 0.035(3) 0.054(3) 0.040(3) 0.019(2) 0.017(2) 0.020(2)
C27 0.026(2) 0.044(3) 0.032(2) 0.0111(19) 0.0046(18) 0.010(2)
C28 0.029(2) 0.029(2) 0.027(2) 0.0063(17) 0.0024(17) 0.0097(18)
C29 0.016(2) 0.027(2) 0.027(2) 0.0047(16) 0.0059(15) 0.0047(16)
C30 0.024(2) 0.027(2) 0.027(2) 0.0050(17) 0.0026(16) 0.0017(18)
C31 0.039(3) 0.025(2) 0.048(3) 0.0035(19) 0.007(2) 0.007(2)
C32 0.063(4) 0.043(3) 0.048(3) 0.003(2) 0.013(2) 0.012(3)
C33 0.024(2) 0.034(2) 0.063(3) 0.002(2) 0.017(2) 0.0047(19)
C34 0.031(3) 0.046(3) 0.096(4) 0.010(3) -0.007(3) 0.009(2)
C35 0.025(2) 0.028(2) 0.0200(19) 0.0033(16) 0.0038(16) 0.0061(17)
C36 0.019(2) 0.036(2) 0.029(2) 0.0086(18) 0.0073(16) 0.0065(18)
C37 0.040(3) 0.028(2) 0.038(2) 0.0038(19) 0.011(2) 0.014(2)
C38 0.036(3) 0.036(2) 0.030(2) 0.0077(19) 0.0040(18) 0.007(2)
C39 0.024(2) 0.041(3) 0.029(2) 0.0071(19) 0.0023(17) 0.0026(19)
C40 0.020(2) 0.031(2) 0.030(2) 0.0068(17) 0.0028(16) 0.0055(17)
C41 0.025(2) 0.031(2) 0.021(2) 0.0057(16) 0.0011(16) 0.0101(18)
C42 0.026(2) 0.054(3) 0.027(2) 0.007(2) -0.0014(17) 0.011(2)
C43 0.036(3) 0.070(3) 0.029(2) 0.014(2) 0.012(2) 0.014(2)
C44 0.075(4) 0.063(3) 0.024(2) 0.011(2) 0.013(2) 0.030(3)
C45 0.069(4) 0.042(3) 0.027(2) -0.001(2) -0.004(2) 0.008(3)
C46 0.036(3) 0.042(3) 0.031(2) 0.003(2) -0.0016(19) 0.003(2)
C47 0.036(3) 0.028(2) 0.033(2) 0.0015(18) 0.0000(18) -0.0024(19)
C48 0.051(3) 0.028(2) 0.029(2) 0.0031(18) 0.002(2) 0.011(2)
C49 0.038(3) 0.031(2) 0.033(2) 0.0036(18) 0.0057(19) 0.014(2)
C50 0.025(2) 0.036(2) 0.030(2) 0.0045(18) 0.0022(17) 0.0087(19)
C51 0.022(2) 0.022(2) 0.0204(19) 0.0069(15) 0.0002(15) -0.0005(16)
C52 0.018(2) 0.022(2) 0.0229(19) 0.0038(15) -0.0017(15) 0.0031(16)
C53 0.030(2) 0.028(2) 0.021(2) 0.0044(16) -0.0008(17) 0.0027(18)
C54 0.042(3) 0.055(3) 0.023(2) 0.007(2) 0.0039(19) 0.012(2)
C55 0.068(4) 0.072(4) 0.031(3) -0.004(2) -0.002(2) 0.003(3)
C56 0.032(2) 0.037(2) 0.032(2) 0.0084(19) 0.0082(18) 0.013(2)
C57 0.030(3) 0.051(3) 0.058(3) 0.013(2) 0.003(2) 0.011(2)
C58 0.022(2) 0.026(2) 0.026(2) 0.0046(16) 0.0019(16) -0.0012(17)
C59 0.024(2) 0.022(2) 0.038(2) 0.0012(18) 0.0002(17) -0.0001(17)
C60 0.038(3) 0.034(3) 0.052(3) 0.004(2) -0.001(2) 0.013(2)
C61 0.072(4) 0.029(3) 0.047(3) -0.009(2) -0.002(3) 0.016(3)
C62 0.068(4) 0.034(3) 0.042(3) -0.004(2) -0.018(2) 0.008(2)
C63 0.045(3) 0.031(2) 0.031(2) 0.0029(19) -0.0101(19) 0.006(2)
C64 0.027(2) 0.021(2) 0.0211(19) 0.0056(15) 0.0030(16) 0.0038(17)
C65 0.030(2) 0.030(2) 0.033(2) 0.0081(18) 0.0067(18) 0.0051(18)
C66 0.055(3) 0.045(3) 0.027(2) 0.013(2) 0.019(2) 0.008(2)
C67 0.060(3) 0.040(3) 0.021(2) 0.0085(19) -0.001(2) 0.011(2)
C68 0.041(3) 0.031(2) 0.033(2) 0.0037(19) -0.010(2) 0.009(2)
C69 0.028(2) 0.025(2) 0.025(2) 0.0014(16) 0.0043(16) 0.0079(17)
C70 0.049(3) 0.039(3) 0.031(2) -0.005(2) 0.000(2) 0.012(2)
C71 0.047(3) 0.044(3) 0.027(2) -0.001(2) -0.007(2) 0.003(2)
C72 0.029(3) 0.052(3) 0.036(3) 0.008(2) -0.0083(19) 0.004(2)
C73 0.026(2) 0.038(2) 0.032(2) 0.0052(19) -0.0056(17) 0.0067(19)
C74 0.025(2) 0.025(2) 0.025(2) 0.0060(16) 0.0013(16) 0.0041(17)
C75 0.017(2) 0.031(2) 0.027(2) 0.0070(17) -0.0005(15) 0.0046(17)
C76 0.026(2) 0.030(2) 0.0184(19) 0.0079(16) 0.0019(16) 0.0060(18)
C77 0.039(3) 0.038(3) 0.042(3) 0.020(2) 0.000(2) -0.004(2)
C78 0.085(4) 0.035(3) 0.056(3) 0.012(2) -0.009(3) 0.001(3)
C79 0.022(2) 0.045(3) 0.042(3) 0.014(2) -0.0030(19) -0.002(2)
C80 0.032(3) 0.079(4) 0.055(3) 0.019(3) 0.007(2) 0.018(3)
C81 0.020(2) 0.024(2) 0.0197(19) 0.0027(15) -0.0017(15) 0.0012(16)
C82 0.015(2) 0.035(2) 0.033(2) 0.0070(18) 0.0004(16) 0.0045(17)
C83 0.027(2) 0.035(2) 0.035(2) 0.0065(19) -0.0034(18) 0.0082(19)
C84 0.044(3) 0.035(2) 0.030(2) 0.0115(19) -0.0011(19) 0.009(2)
C85 0.034(3) 0.038(3) 0.035(2) 0.0145(19) 0.0095(19) 0.002(2)
C86 0.021(2) 0.033(2) 0.032(2) 0.0095(18) 0.0080(17) 0.0053(18)
C87 0.024(2) 0.027(2) 0.022(2) 0.0068(16) 0.0048(16) 0.0031(17)
C88 0.025(2) 0.031(2) 0.031(2) 0.0048(18) 0.0045(17) 0.0063(18)
C89 0.033(3) 0.042(3) 0.038(3) 0.004(2) -0.0019(19) 0.003(2)
C90 0.045(3) 0.031(2) 0.042(3) -0.006(2) 0.004(2) -0.002(2)
C91 0.037(3) 0.032(2) 0.042(3) 0.002(2) 0.012(2) 0.007(2)
C92 0.023(2) 0.036(2) 0.035(2) 0.0095(19) 0.0019(17) 0.0073(19)
C93 0.092(7) 0.079(6) 0.372(17) 0.055(8) 0.054(9) 0.005(5)
C94 0.056(4) 0.069(4) 0.062(3) 0.025(3) 0.015(3) 0.026(3)
Cl1 0.470(7) 0.141(3) 0.231(4) 0.108(3) 0.143(4) 0.077(4)
Cl2 0.137(3) 0.400(6) 0.188(3) 0.132(4) 0.015(2) 0.026(3)
Cl3 0.101(5) 0.105(8) 0.041(3) 0.037(2) 0.0300(18) 0.070(5)
Cl3A 0.184(16) 0.31(3) 0.088(9) 0.070(10) 0.042(8) 0.172(17)
Cl4 0.0827(12) 0.0832(12) 0.0849(11) 0.0029(9) 0.0122(9) 0.0292(10)

loop_
_atom_type_symbol
_atom_type_description
_atom_type_scat_dispersion_real
_atom_type_scat_dispersion_imag
_atom_type_scat_source
C C 0.0033 0.0016 'International Tables Vol C Tables 4.2.6.8 and 6.1.1.4'
H H 0.0000 0.0000 'International Tables Vol C Tables 4.2.6.8 and 6.1.1.4'
N N 0.0061 0.0033 'International Tables Vol C Tables 4.2.6.8 and 6.1.1.4'
O O 0.0106 0.0060 'International Tables Vol C Tables 4.2.6.8 and 6.1.1.4'
P P 0.1023 0.0942 'International Tables Vol C Tables 4.2.6.8 and 6.1.1.4'
Cl Cl 0.1484 0.1585 'International Tables Vol C Tables 4.2.6.8 and 6.1.1.4'

loop_
_geom_angle_atom_site_label_1
_geom_angle_atom_site_label_2
_geom_angle_atom_site_label_3
_geom_angle
O2 P1 C18 112.92(16)
O2 P1 C12 112.32(17)
C18 P1 C12 108.62(17)
O2 P1 C6 114.53(16)
C18 P1 C6 104.49(16)
C12 P1 C6 103.20(17)
O5 P2 C41 111.32(17)
O5 P2 C35 112.50(17)
C41 P2 C35 109.72(18)
O5 P2 C29 113.90(17)
C41 P2 C29 105.92(16)
C35 P2 C29 102.97(17)
O8 P3 C64 111.96(16)
O8 P3 C58 111.90(17)
C64 P3 C58 109.04(17)
O8 P3 C52 114.27(16)
C64 P3 C52 105.48(17)
C58 P3 C52 103.65(17)
O11 P4 C87 110.86(16)
O11 P4 C81 111.56(16)
C87 P4 C81 109.83(17)
O11 P4 C75 114.56(16)
C87 P4 C75 104.20(17)
C81 P4 C75 105.45(17)
O1 N1 C1 118.6(4)
O1 N1 C5 121.6(3)
C1 N1 C5 119.8(4)
C7 N2 C10 126.9(3)
C7 N2 C8 117.1(3)
C10 N2 C8 115.9(3)
O4 N3 C24 119.5(3)
O4 N3 C28 120.7(3)
C24 N3 C28 119.9(4)
C30 N4 C31 117.7(3)
C30 N4 C33 126.6(3)
C31 N4 C33 115.6(3)
O7 N5 C47 119.1(3)
O7 N5 C51 121.1(3)
C47 N5 C51 119.8(3)
C53 N6 C54 116.2(3)
C53 N6 C56 127.7(3)
C54 N6 C56 116.1(3)
O10 N7 C70 119.8(3)
O10 N7 C74 120.8(3)
C70 N7 C74 119.4(3)
C76 N8 C77 118.2(3)
C76 N8 C79 126.6(3)
C77 N8 C79 115.2(3)
C2 C1 N1 121.5(5)
C1 C2 C3 120.1(5)
C2 C3 C4 119.0(5)
C5 C4 C3 120.2(4)
N1 C5 C4 119.4(4)
N1 C5 C6 116.1(3)
C4 C5 C6 124.5(4)
C5 C6 C7 109.8(3)
C5 C6 P1 111.0(3)
C7 C6 P1 110.5(2)
O3 C7 N2 122.8(3)
O3 C7 C6 119.5(3)
N2 C7 C6 117.6(3)
C9 C8 N2 112.5(4)
N2 C10 C11 113.0(4)
C17 C12 C13 118.7(4)
C17 C12 P1 123.1(3)
C13 C12 P1 118.2(3)
C14 C13 C12 119.9(4)
C13 C14 C15 120.2(4)
C16 C15 C14 120.2(4)
C15 C16 C17 119.6(4)
C16 C17 C12 121.3(4)
C23 C18 C19 119.6(3)
C23 C18 P1 117.4(3)
C19 C18 P1 123.0(3)
C20 C19 C18 119.5(4)
C21 C20 C19 120.7(4)
C20 C21 C22 119.7(4)
C23 C22 C21 120.4(4)
C22 C23 C18 120.0(4)
N3 C24 C25 121.0(4)
C24 C25 C26 120.8(4)
C25 C26 C27 117.8(4)
C28 C27 C26 121.7(4)
N3 C28 C27 118.8(3)
N3 C28 C29 116.9(3)
C27 C28 C29 124.3(3)
C28 C29 C30 111.3(3)
C28 C29 P2 109.0(2)
C30 C29 P2 112.6(3)
O6 C30 N4 121.7(4)
O6 C30 C29 120.2(3)
N4 C30 C29 118.1(3)
N4 C31 C32 111.6(4)
N4 C33 C34 113.2(4)
C36 C35 C40 119.1(4)
C36 C35 P2 118.0(3)
C40 C35 P2 122.9(3)
C37 C36 C35 120.0(4)
C38 C37 C36 120.4(4)
C37 C38 C39 120.5(4)
C40 C39 C38 119.9(4)
C39 C40 C35 120.1(4)
C42 C41 C46 119.1(4)
C42 C41 P2 124.3(3)
C46 C41 P2 116.6(3)
C43 C42 C41 120.7(4)
C44 C43 C42 119.6(4)
C45 C44 C43 120.4(4)
C44 C45 C46 120.5(4)
C45 C46 C41 119.8(4)
N5 C47 C48 121.9(4)
C47 C48 C49 118.9(4)
C50 C49 C48 118.9(4)
C49 C50 C51 121.2(4)
N5 C51 C50 119.3(3)
N5 C51 C52 116.4(3)
C50 C51 C52 124.2(3)
C51 C52 C53 109.9(3)
C51 C52 P3 111.4(2)
C53 C52 P3 109.6(2)
O9 C53 N6 123.1(3)
O9 C53 C52 118.2(3)
N6 C53 C52 118.7(3)
N6 C54 C55 111.9(4)
N6 C56 C57 112.8(3)
C63 C58 C59 119.2(3)
C63 C58 P3 116.6(3)
C59 C58 P3 124.2(3)
C60 C59 C58 120.3(4)
C59 C60 C61 119.8(4)
C62 C61 C60 120.5(4)
C61 C62 C63 120.0(4)
C62 C63 C58 120.1(4)
C65 C64 C69 120.4(3)
C65 C64 P3 116.6(3)
C69 C64 P3 123.0(3)
C66 C65 C64 119.3(4)
C67 C66 C65 120.2(4)
C68 C67 C66 120.5(4)
C67 C68 C69 120.8(4)
C68 C69 C64 118.9(4)
N7 C70 C71 121.9(4)
C70 C71 C72 119.9(4)
C73 C72 C71 118.5(4)
C72 C73 C74 121.5(4)
C73 C74 N7 118.8(3)
C73 C74 C75 124.7(3)
N7 C74 C75 116.5(3)
C74 C75 C76 111.6(3)
C74 C75 P4 111.0(3)
C76 C75 P4 109.5(2)
O12 C76 N8 121.8(4)
O12 C76 C75 118.6(3)
N8 C76 C75 119.6(3)
N8 C77 C78 112.1(3)
N8 C79 C80 112.3(3)
C82 C81 C86 119.3(3)
C82 C81 P4 124.4(3)
C86 C81 P4 116.4(3)
C83 C82 C81 119.7(4)
C84 C83 C82 121.1(4)
C83 C84 C85 119.7(4)
C86 C85 C84 120.3(4)
C85 C86 C81 119.9(4)
C92 C87 C88 119.5(4)
C92 C87 P4 116.6(3)
C88 C87 P4 123.9(3)
C89 C88 C87 119.6(4)
C88 C89 C90 120.5(4)
C89 C90 C91 120.2(4)
C92 C91 C90 119.7(4)
C91 C92 C87 120.5(4)
Cl1 C93 Cl2 111.6(6)
Cl3A C94 Cl4 116.2(16)
Cl4 C94 Cl3 109.3(4)

loop_
_geom_bond_atom_site_label_1
_geom_bond_atom_site_label_2
_geom_bond_distance
P1 O2 1.483(3)
P1 C18 1.799(4)
P1 C12 1.806(4)
P1 C6 1.846(4)
P2 O5 1.486(3)
P2 C41 1.804(4)
P2 C35 1.806(4)
P2 C29 1.847(4)
P3 O8 1.485(3)
P3 C64 1.800(4)
P3 C58 1.802(4)
P3 C52 1.849(4)
P4 O11 1.487(3)
P4 C87 1.801(4)
P4 C81 1.804(4)
P4 C75 1.844(4)
O1 N1 1.307(4)
O3 C7 1.224(4)
O4 N3 1.312(4)
O6 C30 1.231(5)
O7 N5 1.306(4)
O9 C53 1.222(4)
O10 N7 1.304(4)
O12 C76 1.240(4)
N1 C1 1.366(5)
N1 C5 1.376(5)
N2 C7 1.344(5)
N2 C10 1.465(5)
N2 C8 1.483(5)
N3 C24 1.360(5)
N3 C28 1.379(5)
N4 C30 1.351(5)
N4 C31 1.463(5)
N4 C33 1.468(5)
N5 C47 1.356(5)
N5 C51 1.368(5)
N6 C53 1.342(5)
N6 C54 1.471(5)
N6 C56 1.477(5)
N7 C70 1.351(5)
N7 C74 1.386(5)
N8 C76 1.345(5)
N8 C77 1.460(5)
N8 C79 1.479(5)
C1 C2 1.351(7)
C2 C3 1.380(7)
C3 C4 1.389(6)
C4 C5 1.385(5)
C5 C6 1.504(5)
C6 C7 1.540(5)
C8 C9 1.460(7)
C10 C11 1.521(6)
C12 C17 1.384(5)
C12 C13 1.385(5)
C13 C14 1.379(6)
C14 C15 1.379(6)
C15 C16 1.367(6)
C16 C17 1.371(5)
C18 C23 1.397(5)
C18 C19 1.399(5)
C19 C20 1.383(5)
C20 C21 1.382(6)
C21 C22 1.388(6)
C22 C23 1.375(6)
C24 C25 1.367(6)
C25 C26 1.378(6)
C26 C27 1.382(5)
C27 C28 1.381(5)
C28 C29 1.505(5)
C29 C30 1.518(5)
C31 C32 1.504(6)
C33 C34 1.502(7)
C35 C36 1.395(5)
C35 C40 1.403(5)
C36 C37 1.381(6)
C37 C38 1.373(6)
C38 C39 1.383(5)
C39 C40 1.380(5)
C41 C42 1.393(6)
C41 C46 1.395(5)
C42 C43 1.387(5)
C43 C44 1.379(7)
C44 C45 1.379(7)
C45 C46 1.388(6)
C47 C48 1.375(6)
C48 C49 1.398(6)
C49 C50 1.367(5)
C50 C51 1.391(5)
C51 C52 1.500(5)
C52 C53 1.556(5)
C54 C55 1.507(7)
C56 C57 1.515(6)
C58 C63 1.392(5)
C58 C59 1.394(5)
C59 C60 1.381(5)
C60 C61 1.381(6)
C61 C62 1.380(6)
C62 C63 1.384(6)
C64 C65 1.396(5)
C64 C69 1.402(5)
C65 C66 1.386(6)
C66 C67 1.379(6)
C67 C68 1.376(6)
C68 C69 1.380(5)
C70 C71 1.361(6)
C71 C72 1.385(6)
C72 C73 1.366(5)
C73 C74 1.385(5)
C74 C75 1.505(5)
C75 C76 1.523(5)
C77 C78 1.520(6)
C79 C80 1.517(6)
C81 C82 1.398(5)
C81 C86 1.400(5)
C82 C83 1.379(5)
C83 C84 1.375(6)
C84 C85 1.388(6)
C85 C86 1.382(5)
C87 C92 1.392(5)
C87 C88 1.402(5)
C88 C89 1.381(5)
C89 C90 1.387(6)
C90 C91 1.387(6)
C91 C92 1.384(6)
C93 Cl1 1.645(8)
C93 Cl2 1.803(10)
C94 Cl3A 1.70(2)
C94 Cl4 1.745(5)
C94 Cl3 1.784(8)

loop_
_geom_torsion_atom_site_label_1
_geom_torsion_atom_site_label_2
_geom_torsion_atom_site_label_3
_geom_torsion_atom_site_label_4
_geom_torsion
O1 N1 C1 C2 -179.3(4)
C5 N1 C1 C2 1.0(6)
N1 C1 C2 C3 0.3(7)
C1 C2 C3 C4 -1.2(7)
C2 C3 C4 C5 0.8(6)
O1 N1 C5 C4 179.0(3)
C1 N1 C5 C4 -1.3(5)
O1 N1 C5 C6 -3.9(5)
C1 N1 C5 C6 175.8(3)
C3 C4 C5 N1 0.4(6)
C3 C4 C5 C6 -176.5(4)
N1 C5 C6 C7 -113.3(3)
C4 C5 C6 C7 63.6(5)
N1 C5 C6 P1 124.2(3)
C4 C5 C6 P1 -58.8(4)
O2 P1 C6 C5 58.5(3)
C18 P1 C6 C5 -65.6(3)
C12 P1 C6 C5 -179.1(3)
O2 P1 C6 C7 -63.6(3)
C18 P1 C6 C7 172.4(3)
C12 P1 C6 C7 58.8(3)
C10 N2 C7 O3 -171.5(4)
C8 N2 C7 O3 4.6(6)
C10 N2 C7 C6 11.8(6)
C8 N2 C7 C6 -172.2(3)
C5 C6 C7 O3 -54.1(5)
P1 C6 C7 O3 68.6(4)
C5 C6 C7 N2 122.7(4)
P1 C6 C7 N2 -114.5(3)
C7 N2 C8 C9 -86.8(6)
C10 N2 C8 C9 89.6(6)
C7 N2 C10 C11 -99.0(5)
C8 N2 C10 C11 84.9(5)
O2 P1 C12 C17 -143.5(3)
C18 P1 C12 C17 -17.8(4)
C6 P1 C12 C17 92.7(3)
O2 P1 C12 C13 39.2(4)
C18 P1 C12 C13 164.8(3)
C6 P1 C12 C13 -84.7(3)
C17 C12 C13 C14 -0.4(6)
P1 C12 C13 C14 177.1(4)
C12 C13 C14 C15 0.9(7)
C13 C14 C15 C16 -0.8(7)
C14 C15 C16 C17 0.1(7)
C15 C16 C17 C12 0.4(6)
C13 C12 C17 C16 -0.3(6)
P1 C12 C17 C16 -177.6(3)
O2 P1 C18 C23 12.2(4)
C12 P1 C18 C23 -113.1(3)
C6 P1 C18 C23 137.3(3)
O2 P1 C18 C19 -170.0(3)
C12 P1 C18 C19 64.7(4)
C6 P1 C18 C19 -44.9(4)
C23 C18 C19 C20 1.0(6)
P1 C18 C19 C20 -176.7(3)
C18 C19 C20 C21 -1.9(6)
C19 C20 C21 C22 0.7(7)
C20 C21 C22 C23 1.5(7)
C21 C22 C23 C18 -2.4(6)
C19 C18 C23 C22 1.1(6)
P1 C18 C23 C22 179.0(3)
O4 N3 C24 C25 179.6(4)
C28 N3 C24 C25 -0.3(6)
N3 C24 C25 C26 -1.1(7)
C24 C25 C26 C27 1.6(6)
C25 C26 C27 C28 -0.6(6)
O4 N3 C28 C27 -178.7(4)
C24 N3 C28 C27 1.2(6)
O4 N3 C28 C29 1.3(5)
C24 N3 C28 C29 -178.8(3)
C26 C27 C28 N3 -0.8(6)
C26 C27 C28 C29 179.3(4)
N3 C28 C29 C30 -118.0(4)
C27 C28 C29 C30 62.0(5)
N3 C28 C29 P2 117.3(3)
C27 C28 C29 P2 -62.8(4)
O5 P2 C29 C28 51.1(3)
C41 P2 C29 C28 173.7(3)
C35 P2 C29 C28 -71.1(3)
O5 P2 C29 C30 -72.9(3)
C41 P2 C29 C30 49.7(3)
C35 P2 C29 C30 164.9(3)
C31 N4 C30 O6 0.2(6)
C33 N4 C30 O6 -177.2(4)
C31 N4 C30 C29 -179.7(3)
C33 N4 C30 C29 2.9(6)
C28 C29 C30 O6 -53.7(5)
P2 C29 C30 O6 69.0(4)
C28 C29 C30 N4 126.2(4)
P2 C29 C30 N4 -111.1(3)
C30 N4 C31 C32 -83.7(5)
C33 N4 C31 C32 93.9(4)
C30 N4 C33 C34 -94.9(5)
C31 N4 C33 C34 87.6(5)
O5 P2 C35 C36 5.7(3)
C41 P2 C35 C36 -118.8(3)
C29 P2 C35 C36 128.7(3)
O5 P2 C35 C40 -173.1(3)
C41 P2 C35 C40 62.4(3)
C29 P2 C35 C40 -50.0(3)
C40 C35 C36 C37 -0.3(5)
P2 C35 C36 C37 -179.1(3)
C35 C36 C37 C38 -0.8(6)
C36 C37 C38 C39 0.9(6)
C37 C38 C39 C40 0.1(6)
C38 C39 C40 C35 -1.2(6)
C36 C35 C40 C39 1.3(5)
P2 C35 C40 C39 180.0(3)
O5 P2 C41 C42 -146.7(3)
C35 P2 C41 C42 -21.5(4)
C29 P2 C41 C42 89.0(4)
O5 P2 C41 C46 30.5(3)
C35 P2 C41 C46 155.7(3)
C29 P2 C41 C46 -93.8(3)
C46 C41 C42 C43 0.8(6)
P2 C41 C42 C43 178.0(3)
C41 C42 C43 C44 -0.5(7)
C42 C43 C44 C45 0.0(7)
C43 C44 C45 C46 0.2(7)
C44 C45 C46 C41 0.1(7)
C42 C41 C46 C45 -0.5(6)
P2 C41 C46 C45 -178.0(3)
O7 N5 C47 C48 179.2(3)
C51 N5 C47 C48 0.0(6)
N5 C47 C48 C49 0.4(6)
C47 C48 C49 C50 -0.1(6)
C48 C49 C50 C51 -0.5(6)
O7 N5 C51 C50 -179.9(3)
C47 N5 C51 C50 -0.6(5)
O7 N5 C51 C52 -2.1(5)
C47 N5 C51 C52 177.1(3)
C49 C50 C51 N5 0.9(5)
C49 C50 C51 C52 -176.7(4)
N5 C51 C52 C53 -111.0(4)
C50 C51 C52 C53 66.7(4)
N5 C51 C52 P3 127.4(3)
C50 C51 C52 P3 -55.0(4)
O8 P3 C52 C51 60.2(3)
C64 P3 C52 C51 -63.2(3)
C58 P3 C52 C51 -177.8(2)
O8 P3 C52 C53 -61.6(3)
C64 P3 C52 C53 175.0(2)
C58 P3 C52 C53 60.4(3)
C54 N6 C53 O9 2.1(6)
C56 N6 C53 O9 -179.2(4)
C54 N6 C53 C52 -176.6(3)
C56 N6 C53 C52 2.1(6)
C51 C52 C53 O9 -49.8(5)
P3 C52 C53 O9 72.9(4)
C51 C52 C53 N6 129.0(4)
P3 C52 C53 N6 -108.3(3)
C53 N6 C54 C55 -83.4(5)
C56 N6 C54 C55 97.7(4)
C53 N6 C56 C57 -99.0(5)
C54 N6 C56 C57 79.7(4)
O8 P3 C58 C63 30.0(4)
C64 P3 C58 C63 154.4(3)
C52 P3 C58 C63 -93.6(3)
O8 P3 C58 C59 -151.8(3)
C64 P3 C58 C59 -27.4(4)
C52 P3 C58 C59 84.6(4)
C63 C58 C59 C60 1.5(6)
P3 C58 C59 C60 -176.6(3)
C58 C59 C60 C61 -0.5(7)
C59 C60 C61 C62 -0.6(8)
C60 C61 C62 C63 0.8(8)
C61 C62 C63 C58 0.2(7)
C59 C58 C63 C62 -1.3(6)
P3 C58 C63 C62 177.0(4)
O8 P3 C64 C65 14.3(3)
C58 P3 C64 C65 -110.1(3)
C52 P3 C64 C65 139.1(3)
O8 P3 C64 C69 -166.9(3)
C58 P3 C64 C69 68.7(3)
C52 P3 C64 C69 -42.0(3)
C69 C64 C65 C66 -0.1(6)
P3 C64 C65 C66 178.8(3)
C64 C65 C66 C67 -0.4(6)
C65 C66 C67 C68 0.6(7)
C66 C67 C68 C69 -0.3(6)
C67 C68 C69 C64 -0.1(6)
C65 C64 C69 C68 0.3(5)
P3 C64 C69 C68 -178.5(3)
O10 N7 C70 C71 -179.8(4)
C74 N7 C70 C71 1.0(6)
N7 C70 C71 C72 -0.1(7)
C70 C71 C72 C73 -0.6(7)
C71 C72 C73 C74 0.4(6)
C72 C73 C74 N7 0.5(6)
C72 C73 C74 C75 179.6(4)
O10 N7 C74 C73 179.6(4)
C70 N7 C74 C73 -1.1(6)
O10 N7 C74 C75 0.4(5)
C70 N7 C74 C75 179.6(4)
C73 C74 C75 C76 -66.1(5)
N7 C74 C75 C76 113.1(4)
C73 C74 C75 P4 56.4(5)
N7 C74 C75 P4 -124.5(3)
O11 P4 C75 C74 -49.9(3)
C87 P4 C75 C74 -171.2(3)
C81 P4 C75 C74 73.1(3)
O11 P4 C75 C76 73.7(3)
C87 P4 C75 C76 -47.6(3)
C81 P4 C75 C76 -163.2(2)
C77 N8 C76 O12 0.6(5)
C79 N8 C76 O12 179.4(3)
C77 N8 C76 C75 -179.3(3)
C79 N8 C76 C75 -0.5(5)
C74 C75 C76 O12 56.7(4)
P4 C75 C76 O12 -66.6(4)
C74 C75 C76 N8 -123.5(4)
P4 C75 C76 N8 113.2(3)
C76 N8 C77 C78 83.0(5)
C79 N8 C77 C78 -96.0(4)
C76 N8 C79 C80 94.5(5)
C77 N8 C79 C80 -86.7(4)
O11 P4 C81 C82 164.1(3)
C87 P4 C81 C82 -72.6(3)
C75 P4 C81 C82 39.1(3)
O11 P4 C81 C86 -16.2(3)
C87 P4 C81 C86 107.1(3)
C75 P4 C81 C86 -141.2(3)
C86 C81 C82 C83 0.4(5)
P4 C81 C82 C83 -179.9(3)
C81 C82 C83 C84 -0.8(6)
C82 C83 C84 C85 0.3(6)
C83 C84 C85 C86 0.6(6)
C84 C85 C86 C81 -0.9(6)
C82 C81 C86 C85 0.4(5)
P4 C81 C86 C85 -179.3(3)
O11 P4 C87 C92 -18.0(3)
C81 P4 C87 C92 -141.8(3)
C75 P4 C87 C92 105.7(3)
O11 P4 C87 C88 161.4(3)
C81 P4 C87 C88 37.6(4)
C75 P4 C87 C88 -74.9(4)
C92 C87 C88 C89 0.7(6)
P4 C87 C88 C89 -178.7(3)
C87 C88 C89 C90 0.2(6)
C88 C89 C90 C91 -0.8(7)
C89 C90 C91 C92 0.6(7)
C90 C91 C92 C87 0.3(6)
C88 C87 C92 C91 -0.9(6)
P4 C87 C92 C91 178.5(3)
